data_2010224
loop_
_publ_author_name
'Rodier, N.'
'Belaissaoui, A.'
'Morpain, C.'
'Laude, B.'

_publ_section_title
;3-M\'ethoxycarbonyl-5-\'ethoxycarbonyl-1-(2,2,2-trichloro-1-\'ethoxycarbonylamino\'ethyl)pyrazole,
 C~13~H~16~Cl~3~N~3~O~6~
;
_journal_issue 11
_journal_name_full 'Acta Crystallographica Section C'
_journal_page_first 1762
_journal_page_last 1764
_journal_paper_doi 10.1107/S0108270194001526
_journal_volume 50
_journal_year 1994
_chemical_formula_moiety 'C13 H16 Cl3 N3 O6'
_chemical_formula_sum 'C13 H16 Cl3 N3 O6'
_chemical_formula_weight 416.65
_space_group_IT_number 15
_symmetry_cell_setting monoclinic
_symmetry_space_group_name_Hall '-C 2yc'
_symmetry_space_group_name_H-M 'C 1 2/c 1'
_atom_type_scat_source IntTabIV
_cell_angle_alpha 90.
_cell_angle_beta 103.78(2)
_cell_angle_gamma 90.
_cell_formula_units_Z 8
_cell_length_a 19.573(6)
_cell_length_b 7.333(2)
_cell_length_c 27.310(6)
_cell_measurement_reflns_used 25
_cell_measurement_temperature 273
_cell_measurement_theta_max 12.12
_cell_measurement_theta_min 8.21
_cell_volume 3807.0(18)
_diffrn_measurement_device 'Enraf-Nonius CAD-4'
_diffrn_measurement_method \q/2\q
_diffrn_radiation_type MoK\a
_diffrn_radiation_wavelength 0.71073
_diffrn_reflns_limit_h_max 20
_diffrn_reflns_limit_h_min 0
_diffrn_reflns_limit_k_max 7
_diffrn_reflns_limit_k_min 0
_diffrn_reflns_limit_l_max 27
_diffrn_reflns_limit_l_min -28
_diffrn_reflns_number 2386
_diffrn_reflns_theta_max 22
_diffrn_standards_decay_% -4.7
_diffrn_standards_interval_time 120
_diffrn_standards_number 3
_exptl_absorpt_coefficient_mu 0.513
_exptl_absorpt_correction_type none
_exptl_crystal_colour blanche
_exptl_crystal_density_diffrn 1.454
_exptl_crystal_description 'tronc de pyramide'
_exptl_crystal_size_max 0.27
_exptl_crystal_size_mid 0.23
_exptl_crystal_size_min 0.15
_refine_diff_density_max 0.31(5)
_refine_diff_density_min -0.19(5)
_refine_ls_extinction_method none
_refine_ls_goodness_of_fit_obs 1.353
_refine_ls_hydrogen_treatment refxyz
_refine_ls_number_parameters 265
_refine_ls_number_reflns 1498
_refine_ls_R_factor_obs 0.041
_refine_ls_shift/esd_max 0.07
_refine_ls_structure_factor_coef F
_refine_ls_weighting_details 'w = 1/\s^2^(F)'
_refine_ls_weighting_scheme calc
_refine_ls_wR_factor_obs 0.044
_reflns_number_observed 1498
_reflns_number_total 2386
_reflns_observed_criterion I>=2\s(I)
_cod_data_source_file pa1092.cif
_cod_data_source_block pa1092_structure_1_of_1
_cod_depositor_comments
;
The following automatic conversions were performed:

'_refine_ls_weighting_scheme' value '1/\s^2^(F)' was changed to
'calc'. New tag '_refine_ls_weighting_details' was created. The value
of the new tag was set to 'w = 1/\s^2^(F)'.

Automatic conversion script
Id: cif_fix_values 3143 2015-03-26 13:38:13Z robertas 
;
_cod_original_cell_volume 3807(3)
_cod_original_sg_symbol_H-M 'C 2/c'
_cod_database_code 2010224

loop_
_symmetry_equiv_pos_as_xyz
x,y,z
x,-y,1/2+z
-x,-y,-z
-x,y,1/2-z
1/2+x,1/2+y,z
1/2+x,1/2-y,1/2+z
1/2-x,1/2-y,-z
1/2-x,1/2+y,1/2-z

loop_
_atom_site_label
_atom_site_fract_x
_atom_site_fract_y
_atom_site_fract_z
_atom_site_U_iso_or_equiv
N(1) .4546(2) .5688(5) .59970(10) .0420(10)
N(2) .5158(2) .6578(5) .61010(10) .0430(10)
C(3) .5209(2) .7328(6) .56650(10) .0420(10)
C(4) .4626(2) .6915(6) .52820(10) .0490(10)
C(5) .4201(2) .5870(6) .54950(10) .0420(10)
C(6) .4354(2) .4586(6) .63910(10) .0490(10)
N(7) .4463(2) .5604(5) .68520(10) .0500(10)
C(8) .3906(2) .5975(7) .7053(2) .0560(10)
O(9) .3322(2) .5432(6) .68930(10) .0870(10)
O(10) .41200(10) .7014(4) .74640(10) .0692(9)
C(11) .3576(2) .7451(9) .7732(2) .0800(10)
C(12) .3139(3) .9004(8) .7493(2) .104(3)
C(13) .4761(2) .2766(7) .6462(2) .0570(10)
Cl(14) .46436(7) .1677(2) .58746(4) .0754(4)
Cl(15) .43938(8) .1377(2) .68636(5) .0906(5)
Cl(16) .56625(7) .3047(2) .67379(5) .0790(5)
C(17) .5801(2) .8470(6) .56240(10) .0510(10)
O(18) .5878(2) .9077(5) .52320(10) .0780(10)
O(19) .6237(2) .8818(5) .60650(10) .0730(10)
C(20) .6802(3) 1.0130(10) .6062(2) .104(3)
C(21) .3498(2) .5092(6) .5281(2) .0570(10)
O(22) .3147(2) .4276(5) .55110(10) .0750(10)
O(23) .3301(2) .5450(5) .47930(10) .0850(10)
C(24) .2583(3) .4779(9) .4545(2) .136(3)
C(25) .2418(5) .5370(10) .4051(3) .265(3)
H(4) .455(2) .735(7) .496(2) 5.1
H(6) .386(2) .435(6) .629(2) 5.1
H(7) .482(2) .609(6) .695(2) 5.1
H(11) .383(3) .789(8) .802(2) 8.2
H'(11) .325(3) .642(7) .779(2) 8.2
H(12) .285(3) .854(9) .713(2) 10.7
H'(12) .281(3) .920(9) .771(2) 10.7
H"(12) .339(3) 1.012(9) .747(2) 10.7
H(20) .702(3) 1.043(9) .640(2) 10.5
H'(20) .713(3) .936(9) .597(2) 10.5
H"(20) .678(3) 1.040(10) .582(2) 10.5
H(24) .216(4) .590(10) .462(3) 14.0
H'(24) .260(4) .350(10) .462(3) 14.0
H(25) .246 .670 .409 25.9
H'(25) .280 .485 .390 25.9
H"(25) .198 .499 .387 25.9

loop_
_geom_angle_atom_site_label_1
_geom_angle_atom_site_label_2
_geom_angle_atom_site_label_3
_geom_angle
_geom_angle_publ_flag
N(2) N(1) C(5) 111.4(3) yes
N(2) N(1) C(6) 119.2(3) yes
C(5) N(1) C(6) 129.2(3) yes
N(1) N(2) C(3) 105.4(3) yes
N(2) C(3) C(4) 111.2(4) yes
N(2) C(3) C(17) 122.4(3) yes
C(4) C(3) C(17) 126.5(4) yes
C(3) C(4) C(5) 106.1(3) yes
N(1) C(5) C(4) 105.9(3) yes
N(1) C(5) C(21) 122.9(4) yes
C(4) C(5) C(21) 131.1(3) yes
N(1) C(6) N(7) 110.3(3) yes
N(1) C(6) C(13) 110.8(3) yes
N(7) C(6) C(13) 112.1(3) yes
C(6) N(7) C(8) 119.5(3) yes
N(7) C(8) O(9) 125.2(4) yes
N(7) C(8) O(10) 109.3(3) yes
O(9) C(8) O(10) 125.5(4) yes
C(8) O(10) C(11) 115.1(3) yes
O(10) C(11) C(12) 111.1(4) yes
C(6) C(13) Cl(14) 109.1(3) yes
C(6) C(13) Cl(15) 107.7(3) yes
C(6) C(13) Cl(16) 112.8(3) yes
Cl(14) C(13) Cl(15) 108.7(2) yes
Cl(14) C(13) Cl(16) 110.1(3) yes
Cl(15) C(13) Cl(16) 108.4(2) yes
C(3) C(17) O(18) 123.6(3) yes
C(3) C(17) O(19) 113.1(3) yes
O(18) C(17) O(19) 123.2(4) yes

loop_
_geom_bond_atom_site_label_1
_geom_bond_atom_site_label_2
_geom_bond_site_symmetry_1
_geom_bond_site_symmetry_2
_geom_bond_distance
_geom_bond_publ_flag
N(1) N(2) . . 1.334(4) yes
N(1) C(5) . . 1.384(4) yes
N(1) C(6) . . 1.465(5) yes
N(2) C(3) . . 1.335(5) yes
C(3) C(4) . . 1.386(5) yes
C(3) C(17) . . 1.456(6) yes
C(4) C(5) . . 1.359(6) yes
C(5) C(21) . . 1.475(6) yes
C(6) N(7) . . 1.434(5) yes
C(6) C(13) . . 1.542(6) yes
N(7) C(8) . . 1.361(6) yes
C(8) O(9) . . 1.191(5) yes
C(8) O(10) . . 1.338(5) yes
O(10) C(11) . . 1.465(6) yes
C(11) C(12) . . 1.479(8) yes
C(13) Cl(14) . . 1.758(4) yes
C(13) Cl(15) . . 1.769(5) yes
C(13) Cl(16) . . 1.759(4) yes
C(17) O(18) . . 1.200(5) yes
C(17) O(19) . . 1.324(4) yes
O(19) C(20) . . 1.468(7) yes
C(21) O(22) . . 1.195(6) yes
C(21) O(23) . . 1.324(5) yes
O(23) C(24) . . 1.489(7) yes
C(24) C(25) . . 1.380(10) yes
